data_4118636
loop_
_publ_author_name
'Zhanjie Li'
'Vyacheslav Boyarskikh'
'J\/orn H. Hansen'
'Jochen Autschbach'
'Djamaladdin G. Musaev'
'Huw M. L. Davies'

_publ_section_title
;
 Scope and Mechanistic Analysis of the Enantioselective Synthesis of
 Allenes by Rhodium-Catalyzed Tandem Ylide Formation/[2,3]-Sigmatropic
 Rearrangement between Donor/Acceptor Carbenoids and Propargylic Alcohols
;
_journal_name_full 'Journal of the American Chemical Society'
_journal_page_first 15497
_journal_page_last 15504
_journal_paper_doi 10.1021/ja3061529
_journal_volume 134
_journal_year 2012
_chemical_absolute_configuration ad
_chemical_formula_sum 'C22 H28 O3'
_chemical_formula_weight 340.44
_chemical_name_systematic
; 
 ? 
;
_space_group_IT_number 4
_symmetry_cell_setting monoclinic
_symmetry_space_group_name_Hall 'P 2yb'
_symmetry_space_group_name_H-M 'P 1 21 1'
_atom_sites_solution_hydrogens geom
_atom_sites_solution_primary direct
_atom_sites_solution_secondary difmap
_audit_creation_method SHELXL-97
_cell_angle_alpha 90.00
_cell_angle_beta 92.370(5)
_cell_angle_gamma 90.00
_cell_formula_units_Z 2
_cell_length_a 5.9599(4)
_cell_length_b 14.1275(7)
_cell_length_c 11.3539(6)
_cell_measurement_reflns_used 1862
_cell_measurement_temperature 173(2)
_cell_measurement_theta_max 68.21
_cell_measurement_theta_min 3.90
_cell_volume 955.16(9)
_computing_cell_refinement 'Bruker SMART'
_computing_data_collection 'Bruker SMART'
_computing_data_reduction 'Bruker SAINT'
_computing_molecular_graphics 'Bruker SHELXTL'
_computing_publication_material 'Bruker SHELXTL'
_computing_structure_refinement 'SHELXL-97 (Sheldrick, 1997)'
_computing_structure_solution 'SHELXS-97 (Sheldrick, 1990)'
_diffrn_ambient_temperature 173(2)
_diffrn_measured_fraction_theta_full 0.898
_diffrn_measured_fraction_theta_max 0.898
_diffrn_measurement_device_type 'CCD area detector'
_diffrn_measurement_method 'phi and omega scans'
_diffrn_radiation_monochromator graphite
_diffrn_radiation_source 'fine-focus sealed tube'
_diffrn_radiation_type CuK\a
_diffrn_radiation_wavelength 1.54178
_diffrn_reflns_av_R_equivalents 0.0273
_diffrn_reflns_av_sigmaI/netI 0.0386
_diffrn_reflns_limit_h_max 6
_diffrn_reflns_limit_h_min -6
_diffrn_reflns_limit_k_max 16
_diffrn_reflns_limit_k_min -16
_diffrn_reflns_limit_l_max 13
_diffrn_reflns_limit_l_min -13
_diffrn_reflns_number 5844
_diffrn_reflns_theta_full 69.38
_diffrn_reflns_theta_max 69.38
_diffrn_reflns_theta_min 3.90
_exptl_absorpt_coefficient_mu 0.609
_exptl_absorpt_correction_T_max 0.9360
_exptl_absorpt_correction_T_min 0.8243
_exptl_absorpt_correction_type multi-scan
_exptl_absorpt_process_details SADABS
_exptl_crystal_colour colourless
_exptl_crystal_density_diffrn 1.184
_exptl_crystal_description plate
_exptl_crystal_F_000 368
_exptl_crystal_size_max 0.33
_exptl_crystal_size_mid 0.27
_exptl_crystal_size_min 0.11
_refine_diff_density_max 0.246
_refine_diff_density_min -0.292
_refine_diff_density_rms 0.051
_refine_ls_abs_structure_details 'Flack H D (1983), Acta Cryst. A39, 876-881'
_refine_ls_abs_structure_Flack -0.1(3)
_refine_ls_extinction_method none
_refine_ls_goodness_of_fit_ref 1.007
_refine_ls_hydrogen_treatment constr
_refine_ls_matrix_type full
_refine_ls_number_parameters 226
_refine_ls_number_reflns 2934
_refine_ls_number_restraints 1
_refine_ls_restrained_S_all 1.007
_refine_ls_R_factor_all 0.0532
_refine_ls_R_factor_gt 0.0455
_refine_ls_shift/su_max 0.000
_refine_ls_shift/su_mean 0.000
_refine_ls_structure_factor_coef Fsqd
_refine_ls_weighting_details 'calc w=1/[\s^2^(Fo^2^)+(0.0300P)^2^+0.7000P] where P=(Fo^2^+2Fc^2^)/3'
_refine_ls_weighting_scheme calc
_refine_ls_wR_factor_gt 0.1037
_refine_ls_wR_factor_ref 0.1116
_reflns_number_gt 2670
_reflns_number_total 2934
_reflns_threshold_expression >2sigma(I)
_cod_data_source_file ja3061529_si_002.cif
_cod_data_source_block zl_x_122s
_cod_depositor_comments
;
The following automatic conversions were performed:

'_chemical_absolute_configuration' value 'AD' changed to 'ad'
according to the built-in table from CIF Core dictionary named
'cif_core.dic' version 2.4.1 from 2010-06-29.

Automatic conversion script
Id: cif_fix_values 1715 2011-07-08 13:25:40Z adriana 
;
_cod_database_code 4118636

loop_
_symmetry_equiv_pos_as_xyz
'x, y, z'
'-x, y+1/2, -z'

loop_
_atom_site_label
_atom_site_type_symbol
_atom_site_fract_x
_atom_site_fract_y
_atom_site_fract_z
_atom_site_U_iso_or_equiv
_atom_site_adp_type
_atom_site_occupancy
_atom_site_symmetry_multiplicity
_atom_site_calc_flag
_atom_site_refinement_flags
C1 C 0.2899(5) 0.32025(19) 0.2467(2) 0.0326(6) Uani 1 1 d .
C2 C 0.1986(6) 0.3844(2) 0.3259(2) 0.0401(7) Uani 1 1 d .
H2A H 0.0568 0.4097 0.3091 0.048 Uiso 1 1 calc R
C3 C 0.3145(7) 0.4106(2) 0.4279(3) 0.0490(9) Uani 1 1 d .
H3A H 0.2492 0.4524 0.4797 0.059 Uiso 1 1 calc R
C4 C 0.5269(7) 0.3757(2) 0.4542(3) 0.0490(9) Uani 1 1 d .
H4A H 0.6052 0.3938 0.5230 0.059 Uiso 1 1 calc R
C5 C 0.6220(6) 0.3128(2) 0.3761(3) 0.0454(8) Uani 1 1 d .
H5A H 0.7653 0.2890 0.3928 0.055 Uiso 1 1 calc R
C6 C 0.5059(6) 0.2857(2) 0.2746(3) 0.0379(7) Uani 1 1 d .
H6A H 0.5720 0.2435 0.2235 0.045 Uiso 1 1 calc R
C7 C 0.1577(5) 0.29154(19) 0.1404(2) 0.0323(6) Uani 1 1 d .
H7A H 0.0054 0.3061 0.1380 0.039 Uiso 1 1 calc R
C8 C 0.2350(5) 0.24703(19) 0.0480(2) 0.0322(6) Uani 1 1 d .
H8A H 0.3877 0.2335 0.0484 0.039 Uiso 1 1 calc R
C9 C 0.0917(5) 0.2167(2) -0.0581(2) 0.0326(6) Uani 1 1 d .
C10 C 0.1608(5) 0.2723(2) -0.1677(2) 0.0325(6) Uani 1 1 d .
C11 C 0.1140(5) 0.3789(2) -0.1661(2) 0.0334(6) Uani 1 1 d .
H11A H 0.0605 0.3952 -0.0882 0.040 Uiso 1 1 calc R
C12 C 0.3301(5) 0.4353(2) -0.1846(3) 0.0373(7) Uani 1 1 d .
H12A H 0.4416 0.4191 -0.1233 0.045 Uiso 1 1 calc R
H12B H 0.3898 0.4184 -0.2600 0.045 Uiso 1 1 calc R
C13 C 0.2840(6) 0.5422(2) -0.1817(3) 0.0425(8) Uani 1 1 d .
H13A H 0.2401 0.5601 -0.1034 0.051 Uiso 1 1 calc R
H13B H 0.4206 0.5762 -0.1981 0.051 Uiso 1 1 calc R
C14 C 0.1015(6) 0.5703(2) -0.2703(3) 0.0416(7) Uani 1 1 d .
H14A H 0.1528 0.5597 -0.3492 0.050 Uiso 1 1 calc R
H14B H 0.0699 0.6372 -0.2621 0.050 Uiso 1 1 calc R
C15 C -0.1119(5) 0.5142(2) -0.2539(3) 0.0394(7) Uani 1 1 d .
H15A H -0.2220 0.5305 -0.3159 0.047 Uiso 1 1 calc R
H15B H -0.1736 0.5307 -0.1789 0.047 Uiso 1 1 calc R
C16 C -0.0663(5) 0.4067(2) -0.2572(3) 0.0369(7) Uani 1 1 d .
H16A H -0.2036 0.3727 -0.2422 0.044 Uiso 1 1 calc R
H16B H -0.0194 0.3891 -0.3350 0.044 Uiso 1 1 calc R
C17 C 0.2454(5) 0.2300(2) -0.2580(2) 0.0338(6) Uani 1 1 d .
C18 C 0.3366(5) 0.1844(2) -0.3442(2) 0.0350(7) Uani 1 1 d .
C19 C 0.1986(6) 0.1444(2) -0.4460(3) 0.0461(8) Uani 1 1 d .
H19A H 0.0430 0.1587 -0.4363 0.069 Uiso 1 1 calc R
H19B H 0.2185 0.0770 -0.4487 0.069 Uiso 1 1 calc R
H19C H 0.2461 0.1719 -0.5182 0.069 Uiso 1 1 calc R
C20 C 0.5843(6) 0.1687(2) -0.3463(3) 0.0420(7) Uani 1 1 d .
H20A H 0.6563 0.1971 -0.2779 0.063 Uiso 1 1 calc R
H20B H 0.6410 0.1970 -0.4160 0.063 Uiso 1 1 calc R
H20C H 0.6149 0.1020 -0.3465 0.063 Uiso 1 1 calc R
C21 C 0.1267(5) 0.1104(2) -0.0843(2) 0.0347(7) Uani 1 1 d .
C22 C 0.3889(7) -0.0107(2) -0.1134(3) 0.0472(8) Uani 1 1 d .
H22A H 0.5467 -0.0230 -0.1020 0.071 Uiso 1 1 calc R
H22B H 0.3463 -0.0164 -0.1956 0.071 Uiso 1 1 calc R
H22C H 0.3060 -0.0557 -0.0691 0.071 Uiso 1 1 calc R
O1 O -0.1374(4) 0.23091(15) -0.03776(17) 0.0394(5) Uani 1 1 d .
H1A H -0.1592 0.2870 -0.0236 0.059 Uiso 1 1 calc R
O2 O 0.3398(4) 0.08453(14) -0.07320(17) 0.0385(5) Uani 1 1 d .
O3 O -0.0271(4) 0.05947(15) -0.1144(2) 0.0473(6) Uani 1 1 d .

loop_
_atom_site_aniso_label
_atom_site_aniso_U_11
_atom_site_aniso_U_22
_atom_site_aniso_U_33
_atom_site_aniso_U_23
_atom_site_aniso_U_13
_atom_site_aniso_U_12
C1 0.0447(19) 0.0234(14) 0.0299(13) 0.0008(12) 0.0053(12) -0.0010(12)
C2 0.052(2) 0.0345(17) 0.0343(14) -0.0023(13) 0.0056(13) 0.0059(14)
C3 0.077(3) 0.0360(18) 0.0340(15) -0.0052(14) 0.0064(16) -0.0009(16)
C4 0.068(3) 0.043(2) 0.0351(15) -0.0005(14) -0.0089(16) -0.0119(17)
C5 0.050(2) 0.0413(19) 0.0439(17) 0.0058(15) -0.0071(15) -0.0023(15)
C6 0.049(2) 0.0293(15) 0.0353(14) 0.0018(12) 0.0014(13) 0.0021(13)
C7 0.0374(17) 0.0277(14) 0.0321(13) 0.0029(11) 0.0050(12) 0.0024(12)
C8 0.0343(17) 0.0284(15) 0.0342(14) 0.0028(12) 0.0034(12) 0.0003(11)
C9 0.0381(18) 0.0305(15) 0.0294(13) -0.0009(12) 0.0033(12) -0.0006(12)
C10 0.0376(18) 0.0310(15) 0.0288(13) -0.0044(11) 0.0012(12) 0.0028(12)
C11 0.0428(18) 0.0282(16) 0.0293(13) -0.0023(12) 0.0040(12) 0.0040(12)
C12 0.0374(18) 0.0284(15) 0.0460(16) -0.0069(12) -0.0011(13) 0.0020(12)
C13 0.0387(19) 0.0283(16) 0.060(2) -0.0096(14) 0.0004(15) -0.0003(12)
C14 0.051(2) 0.0260(15) 0.0486(17) -0.0007(14) 0.0103(14) 0.0033(13)
C15 0.0431(19) 0.0310(16) 0.0438(16) 0.0040(13) -0.0012(14) 0.0059(13)
C16 0.0373(19) 0.0292(15) 0.0441(16) 0.0006(13) 0.0003(13) 0.0007(12)
C17 0.0388(18) 0.0314(15) 0.0308(13) 0.0006(12) -0.0019(12) 0.0004(12)
C18 0.044(2) 0.0285(15) 0.0324(14) -0.0024(12) 0.0041(13) -0.0009(12)
C19 0.053(2) 0.0461(19) 0.0395(17) -0.0075(14) -0.0009(15) 0.0032(16)
C20 0.046(2) 0.0319(16) 0.0483(17) -0.0008(14) 0.0045(15) 0.0034(14)
C21 0.045(2) 0.0315(15) 0.0277(13) 0.0009(11) 0.0006(13) -0.0027(13)
C22 0.064(2) 0.0247(15) 0.0524(18) -0.0065(14) -0.0021(16) 0.0056(14)
O1 0.0408(13) 0.0338(11) 0.0439(11) -0.0034(9) 0.0057(9) 0.0002(9)
O2 0.0465(14) 0.0263(10) 0.0421(11) -0.0047(9) -0.0044(9) 0.0031(9)
O3 0.0514(15) 0.0339(12) 0.0562(13) -0.0044(10) -0.0015(11) -0.0074(10)

loop_
_atom_type_symbol
_atom_type_description
_atom_type_scat_dispersion_real
_atom_type_scat_dispersion_imag
_atom_type_scat_source
C C 0.0181 0.0091 'International Tables Vol C Tables 4.2.6.8 and 6.1.1.4'
H H 0.0000 0.0000 'International Tables Vol C Tables 4.2.6.8 and 6.1.1.4'
O O 0.0492 0.0322 'International Tables Vol C Tables 4.2.6.8 and 6.1.1.4'

loop_
_geom_angle_atom_site_label_1
_geom_angle_atom_site_label_2
_geom_angle_atom_site_label_3
_geom_angle
C6 C1 C2 117.2(3)
C6 C1 C7 123.1(3)
C2 C1 C7 119.7(3)
C3 C2 C1 121.3(3)
C3 C2 H2A 119.4
C1 C2 H2A 119.4
C4 C3 C2 120.7(3)
C4 C3 H3A 119.6
C2 C3 H3A 119.6
C3 C4 C5 119.0(3)
C3 C4 H4A 120.5
C5 C4 H4A 120.5
C6 C5 C4 120.5(3)
C6 C5 H5A 119.7
C4 C5 H5A 119.7
C5 C6 C1 121.2(3)
C5 C6 H6A 119.4
C1 C6 H6A 119.4
C8 C7 C1 126.2(3)
C8 C7 H7A 116.9
C1 C7 H7A 116.9
C7 C8 C9 124.4(3)
C7 C8 H8A 117.8
C9 C8 H8A 117.8
O1 C9 C8 110.4(2)
O1 C9 C21 108.0(2)
C8 C9 C21 110.7(2)
O1 C9 C10 110.6(2)
C8 C9 C10 109.8(2)
C21 C9 C10 107.2(2)
C17 C10 C11 122.4(3)
C17 C10 C9 121.7(3)
C11 C10 C9 115.9(2)
C16 C11 C10 111.9(2)
C16 C11 C12 110.4(2)
C10 C11 C12 110.7(2)
C16 C11 H11A 107.9
C10 C11 H11A 107.9
C12 C11 H11A 107.9
C13 C12 C11 110.8(3)
C13 C12 H12A 109.5
C11 C12 H12A 109.5
C13 C12 H12B 109.5
C11 C12 H12B 109.5
H12A C12 H12B 108.1
C14 C13 C12 111.7(3)
C14 C13 H13A 109.3
C12 C13 H13A 109.3
C14 C13 H13B 109.3
C12 C13 H13B 109.3
H13A C13 H13B 107.9
C13 C14 C15 111.6(3)
C13 C14 H14A 109.3
C15 C14 H14A 109.3
C13 C14 H14B 109.3
C15 C14 H14B 109.3
H14A C14 H14B 108.0
C14 C15 C16 111.2(3)
C14 C15 H15A 109.4
C16 C15 H15A 109.4
C14 C15 H15B 109.4
C16 C15 H15B 109.4
H15A C15 H15B 108.0
C11 C16 C15 111.1(2)
C11 C16 H16A 109.4
C15 C16 H16A 109.4
C11 C16 H16B 109.4
C15 C16 H16B 109.4
H16A C16 H16B 108.0
C10 C17 C18 176.7(3)
C17 C18 C20 121.8(3)
C17 C18 C19 122.0(3)
C20 C18 C19 116.2(3)
C18 C19 H19A 109.5
C18 C19 H19B 109.5
H19A C19 H19B 109.5
C18 C19 H19C 109.5
H19A C19 H19C 109.5
H19B C19 H19C 109.5
C18 C20 H20A 109.5
C18 C20 H20B 109.5
H20A C20 H20B 109.5
C18 C20 H20C 109.5
H20A C20 H20C 109.5
H20B C20 H20C 109.5
O3 C21 O2 125.3(3)
O3 C21 C9 121.9(3)
O2 C21 C9 112.8(2)
O2 C22 H22A 109.5
O2 C22 H22B 109.5
H22A C22 H22B 109.5
O2 C22 H22C 109.5
H22A C22 H22C 109.5
H22B C22 H22C 109.5
C9 O1 H1A 109.5
C21 O2 C22 115.5(2)

loop_
_geom_bond_atom_site_label_1
_geom_bond_atom_site_label_2
_geom_bond_distance
C1 C6 1.401(4)
C1 C2 1.403(4)
C1 C7 1.470(4)
C2 C3 1.374(4)
C2 H2A 0.9300
C3 C4 1.379(5)
C3 H3A 0.9300
C4 C5 1.392(5)
C4 H4A 0.9300
C5 C6 1.374(4)
C5 H5A 0.9300
C6 H6A 0.9300
C7 C8 1.322(4)
C7 H7A 0.9300
C8 C9 1.509(4)
C8 H8A 0.9300
C9 O1 1.408(4)
C9 C21 1.546(4)
C9 C10 1.543(4)
C10 C17 1.306(4)
C10 C11 1.532(4)
C11 C16 1.512(4)
C11 C12 1.536(4)
C11 H11A 0.9800
C12 C13 1.537(4)
C12 H12A 0.9700
C12 H12B 0.9700
C13 C14 1.504(5)
C13 H13A 0.9700
C13 H13B 0.9700
C14 C15 1.516(4)
C14 H14A 0.9700
C14 H14B 0.9700
C15 C16 1.542(4)
C15 H15A 0.9700
C15 H15B 0.9700
C16 H16A 0.9700
C16 H16B 0.9700
C17 C18 1.308(4)
C18 C20 1.494(4)
C18 C19 1.502(4)
C19 H19A 0.9600
C19 H19B 0.9600
C19 H19C 0.9600
C20 H20A 0.9600
C20 H20B 0.9600
C20 H20C 0.9600
C21 O3 1.204(4)
C21 O2 1.323(4)
C22 O2 1.455(4)
C22 H22A 0.9600
C22 H22B 0.9600
C22 H22C 0.9600
O1 H1A 0.8200

loop_
_geom_torsion_atom_site_label_1
_geom_torsion_atom_site_label_2
_geom_torsion_atom_site_label_3
_geom_torsion_atom_site_label_4
_geom_torsion
C6 C1 C2 C3 -1.3(4)
C7 C1 C2 C3 178.0(3)
C1 C2 C3 C4 1.2(5)
C2 C3 C4 C5 -0.4(5)
C3 C4 C5 C6 -0.3(5)
C4 C5 C6 C1 0.1(5)
C2 C1 C6 C5 0.7(4)
C7 C1 C6 C5 -178.6(3)
C6 C1 C7 C8 -14.5(4)
C2 C1 C7 C8 166.2(3)
C1 C7 C8 C9 178.4(3)
C7 C8 C9 O1 -7.8(4)
C7 C8 C9 C21 -127.4(3)
C7 C8 C9 C10 114.4(3)
O1 C9 C10 C17 -121.6(3)
C8 C9 C10 C17 116.3(3)
C21 C9 C10 C17 -4.0(4)
O1 C9 C10 C11 55.7(3)
C8 C9 C10 C11 -66.4(3)
C21 C9 C10 C11 173.3(2)
C17 C10 C11 C16 65.1(4)
C9 C10 C11 C16 -112.2(3)
C17 C10 C11 C12 -58.5(4)
C9 C10 C11 C12 124.2(3)
C16 C11 C12 C13 56.2(3)
C10 C11 C12 C13 -179.4(3)
C11 C12 C13 C14 -55.6(4)
C12 C13 C14 C15 55.0(4)
C13 C14 C15 C16 -54.9(3)
C10 C11 C16 C15 179.7(3)
C12 C11 C16 C15 -56.5(3)
C14 C15 C16 C11 56.0(3)
C11 C10 C17 C18 144(6)
C9 C10 C17 C18 -39(6)
C10 C17 C18 C20 -51(6)
C10 C17 C18 C19 129(6)
O1 C9 C21 O3 19.0(4)
C8 C9 C21 O3 140.0(3)
C10 C9 C21 O3 -100.3(3)
O1 C9 C21 O2 -162.8(2)
C8 C9 C21 O2 -41.8(3)
C10 C9 C21 O2 77.9(3)
O3 C21 O2 C22 6.9(4)
C9 C21 O2 C22 -171.2(2)
